data_7204440
loop_
_publ_author_name
'Nassimbeni, Luigi R.'
'Su, Hong'

_publ_section_title
;
 Inclusion compounds of binaphthol with xylidines: structures,
 selectivity and kinetics of desolvation
;
_journal_issue 7
_journal_name_full 'Journal of the Chemical Society, Perkin Transactions 2'
_journal_page_first 1246
_journal_paper_doi 10.1039/b204190c
_journal_year 2002
_chemical_formula_moiety C20H14O2.C8H11N
_chemical_formula_sum 'C28 H25 N O2'
_chemical_formula_weight 407.49
_chemical_melting_point '410K for guest release onset temp. and 489K for host melting temp.'
_chemical_name_common bnp.35x
_chemical_name_systematic
; 
2,2'-dihydroxy-1,1'-binaphthyl 3,5-xylidine clathrate 
;
_space_group_IT_number 2
_symmetry_cell_setting triclinic
_symmetry_space_group_name_Hall '-P 1'
_symmetry_space_group_name_H-M 'P -1'
_atom_sites_solution_hydrogens geom
_atom_sites_solution_primary direct
_atom_sites_solution_secondary difmap
_audit_creation_method SHELXL-97
_cell_angle_alpha 98.682(17)
_cell_angle_beta 98.451(13)
_cell_angle_gamma 94.255(19)
_cell_formula_units_Z 2
_cell_length_a 8.907(2)
_cell_length_b 8.956(3)
_cell_length_c 13.887(2)
_cell_volume 1077.9(5)
_computing_cell_refinement 'DENZO-SMN (Otwinowski & Minor, 1997)'
_computing_data_collection 'COLLECT (2000)'
_computing_data_reduction 'DENZO-SMN (Otwinowski & Minor, 1997)'
_computing_publication_material 'SHELXL-97 (Sheldrick, 1997)'
_computing_structure_refinement 'SHELXL-97 (Sheldrick, 1997)'
_computing_structure_solution 'SHELXS-97 (Sheldrick, 1990)'
_diffrn_ambient_temperature 293(2)
_diffrn_measured_fraction_theta_full 0.999
_diffrn_measured_fraction_theta_max 0.999
_diffrn_measurement_device_type 'Nonius Kappa CCD diffractometer'
_diffrn_measurement_method '1\% \f scans and \w scans'
_diffrn_radiation_monochromator graphite
_diffrn_radiation_source 'fine-focus sealed tube'
_diffrn_radiation_type MoK\a
_diffrn_radiation_wavelength 0.71069
_diffrn_reflns_av_R_equivalents 0.0242
_diffrn_reflns_av_sigmaI/netI 0.0293
_diffrn_reflns_limit_h_max 10
_diffrn_reflns_limit_h_min -10
_diffrn_reflns_limit_k_max 10
_diffrn_reflns_limit_k_min -10
_diffrn_reflns_limit_l_max 16
_diffrn_reflns_limit_l_min 0
_diffrn_reflns_number 4039
_diffrn_reflns_theta_full 24.97
_diffrn_reflns_theta_max 24.97
_diffrn_reflns_theta_min 2.32
_exptl_absorpt_coefficient_mu 0.078
_exptl_crystal_colour colourless
_exptl_crystal_density_diffrn 1.255
_exptl_crystal_description needle
_exptl_crystal_F_000 432
_exptl_crystal_size_max 0.50
_exptl_crystal_size_mid 0.40
_exptl_crystal_size_min 0.30
_refine_diff_density_max 0.180
_refine_diff_density_min -0.166
_refine_diff_density_rms 0.031
_refine_ls_extinction_coef 0.020(3)
_refine_ls_extinction_expression Fc^*^=kFc[1+0.001xFc^2^\l^3^/sin(2\q)]^-1/4^
_refine_ls_extinction_method SHELXL
_refine_ls_goodness_of_fit_ref 1.034
_refine_ls_hydrogen_treatment mixed
_refine_ls_matrix_type full
_refine_ls_number_parameters 299
_refine_ls_number_reflns 3785
_refine_ls_number_restraints 5
_refine_ls_restrained_S_all 1.034
_refine_ls_R_factor_all 0.0740
_refine_ls_R_factor_gt 0.0401
_refine_ls_shift/su_max 0.000
_refine_ls_shift/su_mean 0.000
_refine_ls_structure_factor_coef Fsqd
_refine_ls_weighting_details 'calc w=1/[\s^2^(Fo^2^)+(0.0611P)^2^+0.1463P] where P=(Fo^2^+2Fc^2^)/3'
_refine_ls_weighting_scheme calc
_refine_ls_wR_factor_gt 0.1096
_refine_ls_wR_factor_ref 0.1237
_reflns_number_gt 2596
_reflns_number_total 3785
_reflns_threshold_expression >2sigma(I)
_cod_data_source_file b204190c.txt
_cod_data_source_block bnp.35x
_cod_depositor_comments
;
The following automatic conversions were performed:
'_symmetry_cell_setting' value 'Triclinic' changed to 'triclinic'
according to '/home/saulius/struct/CIF-dictionaries/cif_core.dic'
dictionary named 'cif_core.dic' version 2.4.1 from 2010-06-29.

Automatic conversion script
Id: cif_fix_enum 1527 2010-12-29 10:47:43Z saulius 
;
_cod_original_sg_symbol_H-M P-1
_cod_database_code 7204440

loop_
_symmetry_equiv_pos_as_xyz
'x, y, z'
'-x, -y, -z'

loop_
_atom_site_label
_atom_site_type_symbol
_atom_site_fract_x
_atom_site_fract_y
_atom_site_fract_z
_atom_site_U_iso_or_equiv
_atom_site_adp_type
_atom_site_occupancy
_atom_site_symmetry_multiplicity
_atom_site_calc_flag
_atom_site_refinement_flags
_atom_site_disorder_assembly
_atom_site_disorder_group
C1 C 0.23673(17) 0.18869(18) 0.82795(11) 0.0423(4) Uani 1 1 d . . .
C11 C 0.28548(17) 0.09652(17) 0.74073(11) 0.0420(4) Uani 1 1 d . . .
C9 C 0.29360(18) 0.34498(18) 0.85601(11) 0.0436(4) Uani 1 1 d . . .
O1 O 0.08509(16) -0.02304(16) 0.86576(11) 0.0708(4) Uani 1 1 d D . .
C6G C -0.03324(19) -0.47433(19) 0.73482(12) 0.0498(4) Uani 1 1 d . . .
H6G H 0.0241 -0.4820 0.7952 0.060 Uiso 1 1 calc R . .
C10 C 0.2506(2) 0.4327(2) 0.93980(11) 0.0512(4) Uani 1 1 d . . .
C2 C 0.14214(19) 0.1246(2) 0.88361(12) 0.0499(4) Uani 1 1 d . . .
C19 C 0.42454(17) 0.02721(17) 0.75192(12) 0.0435(4) Uani 1 1 d . . .
C1G C 0.01319(19) -0.36449(18) 0.68193(13) 0.0487(4) Uani 1 1 d . . .
C8 C 0.39420(19) 0.41620(19) 0.80353(12) 0.0509(4) Uani 1 1 d . . .
H8 H 0.4230 0.3608 0.7482 0.061 Uiso 1 1 calc R . .
O2 O 0.06428(16) 0.14404(19) 0.63227(10) 0.0777(5) Uani 1 1 d D . .
C20 C 0.4704(2) -0.05708(18) 0.66742(14) 0.0539(5) Uani 1 1 d . . .
C2G C -0.0714(2) -0.3535(2) 0.59231(13) 0.0537(4) Uani 1 1 d . . .
H2G H -0.0401 -0.2801 0.5567 0.064 Uiso 1 1 calc R . .
C12 C 0.19855(19) 0.0806(2) 0.64931(12) 0.0520(4) Uani 1 1 d . . .
C3 C 0.0990(2) 0.2130(2) 0.96684(13) 0.0599(5) Uani 1 1 d . . .
H3 H 0.0337 0.1688 1.0034 0.072 Uiso 1 1 calc R . .
C5G C -0.16289(19) -0.57211(19) 0.69937(13) 0.0502(4) Uani 1 1 d . . .
C15 C 0.6084(2) -0.1244(2) 0.67948(18) 0.0711(6) Uani 1 1 d . . .
H15 H 0.6387 -0.1804 0.6248 0.085 Uiso 1 1 calc R . .
C3G C -0.2020(2) -0.4500(2) 0.55459(12) 0.0544(4) Uani 1 1 d . . .
C18 C 0.52000(19) 0.0397(2) 0.84339(14) 0.0538(4) Uani 1 1 d . . .
H18 H 0.4917 0.0936 0.8995 0.065 Uiso 1 1 calc R . .
C14 C 0.3752(2) -0.0698(2) 0.57554(14) 0.0643(5) Uani 1 1 d . . .
H14 H 0.4041 -0.1247 0.5200 0.077 Uiso 1 1 calc R . .
C13 C 0.2424(2) -0.0039(2) 0.56586(13) 0.0645(5) Uani 1 1 d . . .
H13 H 0.1809 -0.0146 0.5045 0.077 Uiso 1 1 calc R . .
C4G C -0.2464(2) -0.5580(2) 0.60948(13) 0.0556(5) Uani 1 1 d . . .
H4G H -0.3348 -0.6228 0.5852 0.067 Uiso 1 1 calc R . .
C4 C 0.1519(2) 0.3612(2) 0.99348(13) 0.0599(5) Uani 1 1 d . . .
H4 H 0.1227 0.4173 1.0485 0.072 Uiso 1 1 calc R . .
C5 C 0.3095(3) 0.5871(2) 0.96629(14) 0.0684(6) Uani 1 1 d . . .
H5 H 0.2808 0.6458 1.0205 0.082 Uiso 1 1 calc R . .
C7 C 0.4501(2) 0.5648(2) 0.83235(14) 0.0657(5) Uani 1 1 d . . .
H7 H 0.5174 0.6091 0.7972 0.079 Uiso 1 1 calc R . .
C6 C 0.4067(3) 0.6509(2) 0.91444(15) 0.0765(6) Uani 1 1 d . . .
H6 H 0.4447 0.7523 0.9335 0.092 Uiso 1 1 calc R . .
C17 C 0.6535(2) -0.0262(2) 0.85107(17) 0.0712(6) Uani 1 1 d . . .
H17 H 0.7158 -0.0152 0.9121 0.085 Uiso 1 1 calc R . .
C16 C 0.6982(2) -0.1097(2) 0.7686(2) 0.0803(7) Uani 1 1 d . . .
H16 H 0.7890 -0.1550 0.7748 0.096 Uiso 1 1 calc R . .
N1G N 0.14443(19) -0.2619(2) 0.72165(15) 0.0666(5) Uani 1 1 d D . .
C8G C -0.2121(3) -0.6921(3) 0.75628(17) 0.0752(6) Uani 1 1 d . . .
H8G1 H -0.2979 -0.6624 0.7866 0.113 Uiso 1 1 calc R . .
H8G2 H -0.1295 -0.7039 0.8064 0.113 Uiso 1 1 calc R . .
H8G3 H -0.2406 -0.7867 0.7122 0.113 Uiso 1 1 calc R . .
C7G C -0.2926(3) -0.4389(3) 0.45603(15) 0.0790(6) Uani 1 1 d . . .
H7G3 H -0.3393 -0.3454 0.4606 0.118 Uiso 1 1 calc R . .
H7G1 H -0.3703 -0.5228 0.4371 0.118 Uiso 1 1 calc R . .
H7G2 H -0.2261 -0.4415 0.4075 0.118 Uiso 1 1 calc R . .
H1G1 H 0.219(2) -0.305(3) 0.7614(16) 0.095(8) Uiso 1 1 d D . .
H1 H 0.117(3) -0.088(2) 0.8128(15) 0.105(8) Uiso 1 1 d D . .
H1G2 H 0.191(3) -0.224(3) 0.6716(15) 0.105(9) Uiso 1 1 d D . .
H2 H 0.047(3) 0.207(3) 0.6916(16) 0.137(11) Uiso 1 1 d D . .

loop_
_atom_site_aniso_label
_atom_site_aniso_U_11
_atom_site_aniso_U_22
_atom_site_aniso_U_33
_atom_site_aniso_U_23
_atom_site_aniso_U_13
_atom_site_aniso_U_12
C1 0.0403(8) 0.0466(9) 0.0390(8) 0.0039(7) 0.0049(7) 0.0069(7)
C11 0.0433(8) 0.0388(8) 0.0426(9) 0.0014(7) 0.0106(7) -0.0011(7)
C9 0.0478(9) 0.0448(9) 0.0359(8) 0.0042(7) -0.0007(7) 0.0097(7)
O1 0.0780(9) 0.0591(9) 0.0770(9) 0.0022(7) 0.0358(8) -0.0101(7)
C6G 0.0492(9) 0.0516(10) 0.0482(9) 0.0044(8) 0.0073(7) 0.0122(8)
C10 0.0640(11) 0.0513(10) 0.0366(9) 0.0037(7) 0.0010(8) 0.0161(8)
C2 0.0479(9) 0.0529(10) 0.0492(9) 0.0064(8) 0.0110(7) 0.0044(8)
C19 0.0442(9) 0.0321(8) 0.0541(9) 0.0054(7) 0.0133(7) -0.0038(7)
C1G 0.0463(9) 0.0414(9) 0.0575(10) -0.0006(8) 0.0136(8) 0.0057(7)
C8 0.0573(10) 0.0508(10) 0.0427(9) 0.0067(7) 0.0044(8) 0.0017(8)
O2 0.0630(8) 0.1079(12) 0.0558(8) -0.0014(8) -0.0050(7) 0.0265(8)
C20 0.0560(10) 0.0375(9) 0.0702(12) 0.0005(8) 0.0281(9) -0.0017(8)
C2G 0.0609(11) 0.0473(10) 0.0565(10) 0.0109(8) 0.0173(9) 0.0091(8)
C12 0.0517(10) 0.0570(11) 0.0441(9) 0.0013(8) 0.0061(8) 0.0022(8)
C3 0.0616(11) 0.0730(13) 0.0509(10) 0.0116(9) 0.0228(9) 0.0123(10)
C5G 0.0510(9) 0.0443(9) 0.0571(10) 0.0064(8) 0.0154(8) 0.0076(8)
C15 0.0664(13) 0.0494(11) 0.1027(17) 0.0030(11) 0.0388(13) 0.0091(9)
C3G 0.0589(11) 0.0558(10) 0.0477(10) 0.0013(8) 0.0086(8) 0.0150(9)
C18 0.0504(10) 0.0487(10) 0.0628(11) 0.0122(8) 0.0081(8) 0.0034(8)
C14 0.0775(13) 0.0557(11) 0.0577(11) -0.0098(9) 0.0285(10) -0.0030(10)
C13 0.0733(13) 0.0709(13) 0.0433(10) -0.0046(9) 0.0095(9) -0.0041(10)
C4G 0.0490(10) 0.0509(10) 0.0620(11) -0.0026(8) 0.0069(8) 0.0019(8)
C4 0.0742(12) 0.0649(12) 0.0430(10) 0.0021(9) 0.0161(9) 0.0224(10)
C5 0.1045(16) 0.0518(12) 0.0448(10) -0.0017(9) 0.0042(10) 0.0171(11)
C7 0.0827(14) 0.0537(11) 0.0564(11) 0.0120(9) 0.0019(10) -0.0084(10)
C6 0.1171(18) 0.0450(11) 0.0582(12) 0.0030(9) -0.0039(12) -0.0048(11)
C17 0.0555(11) 0.0657(13) 0.0944(16) 0.0256(12) 0.0041(11) 0.0103(10)
C16 0.0565(12) 0.0617(13) 0.130(2) 0.0201(14) 0.0261(14) 0.0203(10)
N1G 0.0560(10) 0.0558(10) 0.0823(12) 0.0019(9) 0.0079(9) -0.0060(8)
C8G 0.0750(13) 0.0709(14) 0.0868(15) 0.0276(12) 0.0229(12) 0.0039(11)
C7G 0.0853(15) 0.0918(16) 0.0566(12) 0.0078(11) 0.0005(11) 0.0193(13)

loop_
_atom_type_symbol
_atom_type_description
_atom_type_scat_dispersion_real
_atom_type_scat_dispersion_imag
_atom_type_scat_source
C C 0.0033 0.0016 'International Tables Vol C Tables 4.2.6.8 and 6.1.1.4'
H H 0.0000 0.0000 'International Tables Vol C Tables 4.2.6.8 and 6.1.1.4'
N N 0.0061 0.0033 'International Tables Vol C Tables 4.2.6.8 and 6.1.1.4'
O O 0.0106 0.0060 'International Tables Vol C Tables 4.2.6.8 and 6.1.1.4'

loop_
_geom_angle_atom_site_label_1
_geom_angle_atom_site_label_2
_geom_angle_atom_site_label_3
_geom_angle
_geom_angle_site_symmetry_1
_geom_angle_site_symmetry_3
_geom_angle_publ_flag
C2 C1 C9 119.24(15) . . ?
C2 C1 C11 121.27(15) . . ?
C9 C1 C11 119.45(14) . . ?
C12 C11 C19 119.41(15) . . ?
C12 C11 C1 120.34(14) . . ?
C19 C11 C1 120.23(14) . . ?
C8 C9 C10 118.12(15) . . ?
C8 C9 C1 121.93(14) . . ?
C10 C9 C1 119.94(15) . . ?
C2 O1 H1 117.5(15) . . ?
C5G C6G C1G 121.04(16) . . ?
C5G C6G H6G 119.5 . . ?
C1G C6G H6G 119.5 . . ?
C4 C10 C5 122.97(17) . . ?
C4 C10 C9 118.30(16) . . ?
C5 C10 C9 118.73(17) . . ?
O1 C2 C1 124.40(15) . . ?
O1 C2 C3 115.09(16) . . ?
C1 C2 C3 120.51(16) . . ?
C18 C19 C11 122.50(15) . . ?
C18 C19 C20 118.26(16) . . ?
C11 C19 C20 119.23(15) . . ?
C2G C1G C6G 119.50(16) . . ?
C2G C1G N1G 120.58(17) . . ?
C6G C1G N1G 119.90(17) . . ?
C7 C8 C9 121.31(17) . . ?
C7 C8 H8 119.3 . . ?
C9 C8 H8 119.3 . . ?
C12 O2 H2 110.1(18) . . ?
C14 C20 C15 122.87(18) . . ?
C14 C20 C19 118.50(16) . . ?
C15 C20 C19 118.63(18) . . ?
C1G C2G C3G 120.91(17) . . ?
C1G C2G H2G 119.5 . . ?
C3G C2G H2G 119.5 . . ?
O2 C12 C11 123.04(16) . . ?
O2 C12 C13 115.38(16) . . ?
C11 C12 C13 121.58(17) . . ?
C4 C3 C2 120.48(17) . . ?
C4 C3 H3 119.8 . . ?
C2 C3 H3 119.8 . . ?
C6G C5G C4G 118.33(17) . . ?
C6G C5G C8G 120.97(17) . . ?
C4G C5G C8G 120.70(17) . . ?
C16 C15 C20 121.7(2) . . ?
C16 C15 H15 119.2 . . ?
C20 C15 H15 119.2 . . ?
C2G C3G C4G 118.34(16) . . ?
C2G C3G C7G 120.67(18) . . ?
C4G C3G C7G 120.99(18) . . ?
C17 C18 C19 120.90(19) . . ?
C17 C18 H18 119.5 . . ?
C19 C18 H18 119.5 . . ?
C13 C14 C20 121.74(17) . . ?
C13 C14 H14 119.1 . . ?
C20 C14 H14 119.1 . . ?
C14 C13 C12 119.52(18) . . ?
C14 C13 H13 120.2 . . ?
C12 C13 H13 120.2 . . ?
C5G C4G C3G 121.88(16) . . ?
C5G C4G H4G 119.1 . . ?
C3G C4G H4G 119.1 . . ?
C3 C4 C10 121.51(16) . . ?
C3 C4 H4 119.2 . . ?
C10 C4 H4 119.2 . . ?
C6 C5 C10 121.34(19) . . ?
C6 C5 H5 119.3 . . ?
C10 C5 H5 119.3 . . ?
C8 C7 C6 120.35(19) . . ?
C8 C7 H7 119.8 . . ?
C6 C7 H7 119.8 . . ?
C5 C6 C7 120.14(19) . . ?
C5 C6 H6 119.9 . . ?
C7 C6 H6 119.9 . . ?
C18 C17 C16 121.0(2) . . ?
C18 C17 H17 119.5 . . ?
C16 C17 H17 119.5 . . ?
C15 C16 C17 119.56(19) . . ?
C15 C16 H16 120.2 . . ?
C17 C16 H16 120.2 . . ?
C1G N1G H1G1 112.7(15) . . ?
C1G N1G H1G2 112.1(15) . . ?
H1G1 N1G H1G2 108(2) . . ?
C5G C8G H8G1 109.5 . . ?
C5G C8G H8G2 109.5 . . ?
H8G1 C8G H8G2 109.5 . . ?
C5G C8G H8G3 109.5 . . ?
H8G1 C8G H8G3 109.5 . . ?
H8G2 C8G H8G3 109.5 . . ?
C3G C7G H7G3 109.5 . . ?
C3G C7G H7G1 109.5 . . ?
H7G3 C7G H7G1 109.5 . . ?
C3G C7G H7G2 109.5 . . ?
H7G3 C7G H7G2 109.5 . . ?
H7G1 C7G H7G2 109.5 . . ?

loop_
_geom_bond_atom_site_label_1
_geom_bond_atom_site_label_2
_geom_bond_distance
_geom_bond_site_symmetry_2
_geom_bond_publ_flag
C1 C2 1.375(2) . ?
C1 C9 1.428(2) . ?
C1 C11 1.498(2) . ?
C11 C12 1.368(2) . ?
C11 C19 1.425(2) . ?
C9 C8 1.410(2) . ?
C9 C10 1.420(2) . ?
O1 C2 1.353(2) . ?
O1 H1 0.957(13) . ?
C6G C5G 1.377(2) . ?
C6G C1G 1.388(2) . ?
C6G H6G 0.9300 . ?
C10 C4 1.411(3) . ?
C10 C5 1.416(3) . ?
C2 C3 1.418(2) . ?
C19 C18 1.405(2) . ?
C19 C20 1.426(2) . ?
C1G C2G 1.378(2) . ?
C1G N1G 1.419(2) . ?
C8 C7 1.365(3) . ?
C8 H8 0.9300 . ?
O2 C12 1.366(2) . ?
O2 H2 0.965(17) . ?
C20 C14 1.408(3) . ?
C20 C15 1.409(3) . ?
C2G C3G 1.382(3) . ?
C2G H2G 0.9300 . ?
C12 C13 1.407(2) . ?
C3 C4 1.352(3) . ?
C3 H3 0.9300 . ?
C5G C4G 1.384(2) . ?
C5G C8G 1.504(3) . ?
C15 C16 1.354(3) . ?
C15 H15 0.9300 . ?
C3G C4G 1.389(3) . ?
C3G C7G 1.504(3) . ?
C18 C17 1.364(3) . ?
C18 H18 0.9300 . ?
C14 C13 1.359(3) . ?
C14 H14 0.9300 . ?
C13 H13 0.9300 . ?
C4G H4G 0.9300 . ?
C4 H4 0.9300 . ?
C5 C6 1.352(3) . ?
C5 H5 0.9300 . ?
C7 C6 1.397(3) . ?
C7 H7 0.9300 . ?
C6 H6 0.9300 . ?
C17 C16 1.396(3) . ?
C17 H17 0.9300 . ?
C16 H16 0.9300 . ?
N1G H1G1 0.944(16) . ?
N1G H1G2 0.951(17) . ?
C8G H8G1 0.9600 . ?
C8G H8G2 0.9600 . ?
C8G H8G3 0.9600 . ?
C7G H7G3 0.9600 . ?
C7G H7G1 0.9600 . ?
C7G H7G2 0.9600 . ?

loop_
_geom_hbond_atom_site_label_D
_geom_hbond_atom_site_label_H
_geom_hbond_atom_site_label_A
_geom_hbond_distance_DH
_geom_hbond_distance_HA
_geom_hbond_distance_DA
_geom_hbond_angle_DHA
_geom_hbond_site_symmetry_A
O1 H1 N1G 0.957(13) 1.909(14) 2.837(2) 163(2) .

loop_
_geom_torsion_atom_site_label_1
_geom_torsion_atom_site_label_2
_geom_torsion_atom_site_label_3
_geom_torsion_atom_site_label_4
_geom_torsion
_geom_torsion_site_symmetry_1
_geom_torsion_site_symmetry_2
_geom_torsion_site_symmetry_3
_geom_torsion_site_symmetry_4
_geom_torsion_publ_flag
C2 C1 C11 C12 88.3(2) . . . . ?
C9 C1 C11 C12 -93.89(18) . . . . ?
C2 C1 C11 C19 -93.03(19) . . . . ?
C9 C1 C11 C19 84.80(19) . . . . ?
C2 C1 C9 C8 178.27(15) . . . . ?
C11 C1 C9 C8 0.4(2) . . . . ?
C2 C1 C9 C10 -0.8(2) . . . . ?
C11 C1 C9 C10 -178.72(13) . . . . ?
C8 C9 C10 C4 -178.97(15) . . . . ?
C1 C9 C10 C4 0.2(2) . . . . ?
C8 C9 C10 C5 0.4(2) . . . . ?
C1 C9 C10 C5 179.59(15) . . . . ?
C9 C1 C2 O1 -178.02(15) . . . . ?
C11 C1 C2 O1 -0.2(3) . . . . ?
C9 C1 C2 C3 1.2(2) . . . . ?
C11 C1 C2 C3 179.06(15) . . . . ?
C12 C11 C19 C18 179.54(15) . . . . ?
C1 C11 C19 C18 0.8(2) . . . . ?
C12 C11 C19 C20 0.1(2) . . . . ?
C1 C11 C19 C20 -178.56(14) . . . . ?
C5G C6G C1G C2G -0.3(2) . . . . ?
C5G C6G C1G N1G 177.91(15) . . . . ?
C10 C9 C8 C7 0.5(2) . . . . ?
C1 C9 C8 C7 -178.66(16) . . . . ?
C18 C19 C20 C14 -179.92(16) . . . . ?
C11 C19 C20 C14 -0.5(2) . . . . ?
C18 C19 C20 C15 0.3(2) . . . . ?
C11 C19 C20 C15 179.73(15) . . . . ?
C6G C1G C2G C3G 0.2(2) . . . . ?
N1G C1G C2G C3G -177.96(16) . . . . ?
C19 C11 C12 O2 -179.68(16) . . . . ?
C1 C11 C12 O2 -1.0(3) . . . . ?
C19 C11 C12 C13 0.6(3) . . . . ?
C1 C11 C12 C13 179.29(16) . . . . ?
O1 C2 C3 C4 178.36(17) . . . . ?
C1 C2 C3 C4 -1.0(3) . . . . ?
C1G C6G C5G C4G -0.2(2) . . . . ?
C1G C6G C5G C8G 179.36(16) . . . . ?
C14 C20 C15 C16 179.64(19) . . . . ?
C19 C20 C15 C16 -0.6(3) . . . . ?
C1G C2G C3G C4G 0.3(3) . . . . ?
C1G C2G C3G C7G -179.09(17) . . . . ?
C11 C19 C18 C17 -178.94(16) . . . . ?
C20 C19 C18 C17 0.5(2) . . . . ?
C15 C20 C14 C13 179.90(18) . . . . ?
C19 C20 C14 C13 0.1(3) . . . . ?
C20 C14 C13 C12 0.6(3) . . . . ?
O2 C12 C13 C14 179.29(18) . . . . ?
C11 C12 C13 C14 -1.0(3) . . . . ?
C6G C5G C4G C3G 0.7(3) . . . . ?
C8G C5G C4G C3G -178.85(17) . . . . ?
C2G C3G C4G C5G -0.7(3) . . . . ?
C7G C3G C4G C5G 178.63(17) . . . . ?
C2 C3 C4 C10 0.3(3) . . . . ?
C5 C10 C4 C3 -179.28(17) . . . . ?
C9 C10 C4 C3 0.1(3) . . . . ?
C4 C10 C5 C6 178.41(18) . . . . ?
C9 C10 C5 C6 -1.0(3) . . . . ?
C9 C8 C7 C6 -0.9(3) . . . . ?
C10 C5 C6 C7 0.6(3) . . . . ?
C8 C7 C6 C5 0.4(3) . . . . ?
C19 C18 C17 C16 -1.0(3) . . . . ?
C20 C15 C16 C17 0.1(3) . . . . ?
C18 C17 C16 C15 0.7(3) . . . . ?

loop_
_cod_related_entry_id
_cod_related_entry_database
_cod_related_entry_code
1 ChemSpider 21142544
